data_2213152
loop_
_publ_author_name
'Zhang, Zheng'
'Zhou, Yi-Li'
'He, Hong-Yin'
'Yu, Xing'

_publ_section_title
;Di-\m~2~-acetato-tetrakis(4-aminopyridine)diaquabis(\m~3~-biphenyl-2,2'-dicarboxylato)tricobalt(II)
 <i>N</i>,<i>N</i>'-dimethylformamide tetrasolvate
;
_journal_coeditor_code BT2269
_journal_issue 5
_journal_name_full 'Acta Crystallographica Section E'
_journal_page_first m1235
_journal_page_last m1236
_journal_paper_doi 10.1107/S160053680700983X
_journal_volume 63
_journal_year 2007
_chemical_formula_iupac '[Co3 (C2 H3 O2)2 (C14 H8 O4)2 (C5 H6 N2)4 (H2 O)2], 4C3 H7 N O'
_chemical_formula_moiety 'C52 H50 Co3 N8 O14, 4(C3 H7 N O)'
_chemical_formula_sum 'C64 H78 Co3 N12 O18'
_chemical_formula_weight 1480.17
_chemical_name_systematic
;
Di-\m~2~-acetato-tetrakis(4-aminopyridine)diaquabis(\m~3~-biphenyl-2,2'-
dicarboxylato)tricobalt(II) N,N'-dimethylformamide tetrasolvate
;
_space_group_IT_number 14
_symmetry_cell_setting monoclinic
_symmetry_space_group_name_Hall '-P 2ybc'
_symmetry_space_group_name_H-M 'P 1 21/c 1'
_atom_sites_solution_hydrogens geom
_atom_sites_solution_primary direct
_atom_sites_solution_secondary difmap
_audit_creation_method SHELXL-97
_cell_angle_alpha 90.00
_cell_angle_beta 96.571(2)
_cell_angle_gamma 90.00
_cell_formula_units_Z 2
_cell_length_a 12.2379(17)
_cell_length_b 11.1660(15)
_cell_length_c 25.985(4)
_cell_measurement_reflns_used 24864
_cell_measurement_temperature 293(2)
_cell_measurement_theta_max 25
_cell_measurement_theta_min 1.58
_cell_volume 3527.5(9)
_computing_cell_refinement SMART
_computing_data_collection 'SMART (Bruker, 1997)'
_computing_data_reduction 'SAINT and SHELXTL (Bruker, 1997)'
_computing_molecular_graphics 'ORTEP-3 for Windows (Farrugia, 1997)'
_computing_publication_material 'WinGX (Farrugia, 1999)'
_computing_structure_refinement 'SHELXL97 (Sheldrick, 1997)'
_computing_structure_solution 'SHELXS86 (Sheldrick, 1985)'
_diffrn_ambient_temperature 293(2)
_diffrn_measured_fraction_theta_full 0.999
_diffrn_measured_fraction_theta_max 0.999
_diffrn_measurement_device_type 'Bruker CCD'
_diffrn_measurement_method '\f and \w'
_diffrn_radiation_monochromator graphite
_diffrn_radiation_source 'fine-focus sealed tube'
_diffrn_radiation_type MoK\a
_diffrn_radiation_wavelength 0.71073
_diffrn_reflns_av_R_equivalents 0.0996
_diffrn_reflns_av_sigmaI/netI 0.1010
_diffrn_reflns_limit_h_max 14
_diffrn_reflns_limit_h_min -14
_diffrn_reflns_limit_k_max 13
_diffrn_reflns_limit_k_min -13
_diffrn_reflns_limit_l_max 30
_diffrn_reflns_limit_l_min -30
_diffrn_reflns_number 24864
_diffrn_reflns_theta_full 25.00
_diffrn_reflns_theta_max 25.00
_diffrn_reflns_theta_min 1.58
_exptl_absorpt_coefficient_mu 0.773
_exptl_absorpt_correction_T_max 0.9267
_exptl_absorpt_correction_T_min 0.9198
_exptl_absorpt_correction_type multi-scan
_exptl_absorpt_process_details '(SADABS; Bruker, 1997)'
_exptl_crystal_colour pink
_exptl_crystal_density_diffrn 1.394
_exptl_crystal_density_method 'not measured'
_exptl_crystal_description block
_exptl_crystal_F_000 1542
_exptl_crystal_size_max 0.11
_exptl_crystal_size_mid 0.10
_exptl_crystal_size_min 0.10
_refine_diff_density_max 0.398
_refine_diff_density_min -0.410
_refine_ls_extinction_method none
_refine_ls_goodness_of_fit_ref 1.023
_refine_ls_hydrogen_treatment mixed
_refine_ls_matrix_type full
_refine_ls_number_parameters 452
_refine_ls_number_reflns 6218
_refine_ls_number_restraints 3
_refine_ls_restrained_S_all 1.023
_refine_ls_R_factor_all 0.1135
_refine_ls_R_factor_gt 0.0634
_refine_ls_shift/su_max 0.001
_refine_ls_shift/su_mean 0.000
_refine_ls_structure_factor_coef Fsqd
_refine_ls_weighting_details 'calc w=1/[\s^2^(Fo^2^)+(0.0554P)^2^+1.7438P] where P=(Fo^2^+2Fc^2^)/3'
_refine_ls_weighting_scheme calc
_refine_ls_wR_factor_gt 0.1364
_refine_ls_wR_factor_ref 0.1583
_reflns_number_gt 3850
_reflns_number_total 6218
_reflns_threshold_expression I>2\s(I)
_cod_data_source_file bt2269.cif
_cod_data_source_block I
_cod_original_cell_volume 3527.5(8)
_cod_original_sg_symbol_H-M 'P 21/c'
_cod_database_code 2213152
_cod_database_fobs_code 2213152

loop_
_symmetry_equiv_pos_as_xyz
'x, y, z'
'-x, y+1/2, -z+1/2'
'-x, -y, -z'
'x, -y-1/2, z-1/2'

loop_
_atom_site_type_symbol
_atom_site_label
_atom_site_fract_x
_atom_site_fract_y
_atom_site_fract_z
_atom_site_U_iso_or_equiv
_atom_site_adp_type
_atom_site_calc_flag
_atom_site_refinement_flags
_atom_site_occupancy
O O3 0.0987(3) 0.9826(3) 0.85572(13) 0.0595(10) Uani d . 1
C C14 0.1213(4) 0.9965(4) 0.9031(2) 0.0456(13) Uani d . 1
O O5 -0.0011(3) 1.1648(3) 1.03089(12) 0.0441(8) Uani d . 1
O O4 0.0650(2) 1.0647(3) 0.93058(11) 0.0386(8) Uani d . 1
C C25 -0.0283(4) 1.2630(4) 1.01076(19) 0.0408(12) Uani d . 1
O O6 -0.0597(3) 1.2810(3) 0.96409(12) 0.0501(9) Uani d . 1
O O7 -0.1049(4) 1.0516(3) 0.83508(13) 0.0491(9) Uani d D 1
C C26 -0.0178(5) 1.3718(5) 1.0453(2) 0.0647(17) Uani d . 1
H H26A 0.0069 1.3478 1.0802 0.097 Uiso calc R 1
H H26B -0.0880 1.4106 1.0444 0.097 Uiso calc R 1
H H26C 0.0345 1.4263 1.0333 0.097 Uiso calc R 1
N N7 -0.7795(6) 1.1907(5) 0.7311(2) 0.0874(17) Uani d . 1
C C27 -0.6760(8) 1.2354(9) 0.7158(4) 0.152(4) Uani d . 1
H H27A -0.6331 1.2699 0.7454 0.229 Uiso calc R 1
H H27B -0.6908 1.2953 0.6895 0.229 Uiso calc R 1
H H27C -0.6359 1.1705 0.7026 0.229 Uiso calc R 1
O O8 -0.6964(5) 1.1892(5) 0.8149(2) 0.1168(19) Uani d . 1
C C29 -0.7796(7) 1.1710(7) 0.7815(3) 0.095(2) Uani d . 1
H H29 -0.8438 1.1425 0.7931 0.114 Uiso calc R 1
C C28 -0.8777(7) 1.1762(8) 0.6955(4) 0.125(3) Uani d . 1
H H28A -0.9384 1.1579 0.7145 0.187 Uiso calc R 1
H H28B -0.8675 1.1121 0.6720 0.187 Uiso calc R 1
H H28C -0.8927 1.2491 0.6764 0.187 Uiso calc R 1
O O9 -0.6180(4) 1.6368(4) 0.8238(2) 0.1047(18) Uani d . 1
N N9 -0.5889(5) 1.8354(6) 0.8201(3) 0.097(2) Uani d . 1
C C32 -0.5288(9) 1.9341(8) 0.8428(6) 0.222(7) Uani d . 1
H H32A -0.4754 1.9063 0.8701 0.333 Uiso calc R 1
H H32B -0.5782 1.9890 0.8567 0.333 Uiso calc R 1
H H32C -0.4919 1.9740 0.8169 0.333 Uiso calc R 1
C C31 -0.6804(9) 1.8518(8) 0.7821(4) 0.145(4) Uani d . 1
H H31A -0.6995 1.7767 0.7655 0.217 Uiso calc R 1
H H31B -0.6619 1.9087 0.7568 0.217 Uiso calc R 1
H H31C -0.7418 1.8811 0.7984 0.217 Uiso calc R 1
C C30 -0.5692(6) 1.7278(9) 0.8381(4) 0.106(3) Uani d . 1
H H30 -0.5119 1.7197 0.8646 0.127 Uiso calc R 1
H H7B -0.0377(12) 1.030(4) 0.840(2) 0.08(2) Uiso d D 1
H H7A -0.145(3) 0.997(3) 0.846(2) 0.08(2) Uiso d D 1
Co Co1 0.0000 1.0000 1.0000 0.0365(3) Uani d S 1
Co Co2 -0.08412(5) 1.16622(6) 0.90246(2) 0.0395(2) Uani d . 1
O O1 0.1487(2) 0.9760(3) 1.05239(11) 0.0390(8) Uani d . 1
N N3 -0.0006(3) 1.2900(3) 0.85925(14) 0.0424(10) Uani d . 1
N N1 -0.2393(3) 1.2447(4) 0.88040(15) 0.0474(11) Uani d . 1
O O2 0.2302(3) 1.0907(3) 1.11647(13) 0.0569(10) Uani d . 1
C C9 0.2153(4) 0.9280(5) 0.93075(19) 0.0450(13) Uani d . 1
C C20 -0.0337(4) 1.3179(5) 0.80958(19) 0.0488(13) Uani d . 1
H H20 -0.0962 1.2802 0.7934 0.059 Uiso calc R 1
C C24 0.0886(4) 1.3481(5) 0.88063(19) 0.0477(13) Uani d . 1
H H24 0.1130 1.3320 0.9151 0.057 Uiso calc R 1
C C7 0.2849(4) 1.1063(5) 0.9847(2) 0.0449(13) Uani d . 1
C C8 0.2855(4) 0.9770(5) 0.97102(19) 0.0465(13) Uani d . 1
C C1 0.2088(4) 1.0666(4) 1.0698(2) 0.0434(12) Uani d . 1
C C2 0.2548(4) 1.1467(4) 1.03178(19) 0.0443(13) Uani d . 1
C C22 0.1123(4) 1.4567(5) 0.8039(2) 0.0485(13) Uani d . 1
C C21 0.0194(4) 1.3988(5) 0.7812(2) 0.0529(14) Uani d . 1
H H21 -0.0072 1.4144 0.7469 0.064 Uiso calc R 1
N N4 0.1661(4) 1.5384(4) 0.77767(17) 0.0704(15) Uani d . 1
H H4A 0.1426 1.5553 0.7460 0.084 Uiso calc R 1
H H4B 0.2239 1.5734 0.7926 0.084 Uiso calc R 1
C C3 0.2663(5) 1.2678(5) 1.0443(2) 0.0579(15) Uani d . 1
H H3 0.2465 1.2954 1.0757 0.069 Uiso calc R 1
C C4 0.3077(5) 1.3481(5) 1.0099(2) 0.0693(18) Uani d . 1
H H4 0.3161 1.4285 1.0188 0.083 Uiso calc R 1
C C6 0.3248(4) 1.1888(5) 0.9510(2) 0.0560(15) Uani d . 1
H H6 0.3446 1.1624 0.9195 0.067 Uiso calc R 1
C C23 0.1463(4) 1.4294(5) 0.85537(19) 0.0510(14) Uani d . 1
H H23 0.2081 1.4664 0.8725 0.061 Uiso calc R 1
C C13 0.3658(5) 0.9028(6) 0.9969(2) 0.0603(15) Uani d . 1
H H13 0.4147 0.9348 1.0234 0.072 Uiso calc R 1
C C19 -0.2592(5) 1.3602(5) 0.8871(2) 0.0678(17) Uani d . 1
H H19 -0.2007 1.4075 0.9011 0.081 Uiso calc R 1
C C5 0.3355(5) 1.3086(6) 0.9636(2) 0.0644(17) Uani d . 1
H H5 0.3617 1.3622 0.9405 0.077 Uiso calc R 1
C C18 -0.3586(5) 1.4153(6) 0.8749(3) 0.0747(19) Uani d . 1
H H18 -0.3658 1.4970 0.8807 0.090 Uiso calc R 1
C C17 -0.4474(5) 1.3496(6) 0.8542(3) 0.0667(17) Uani d . 1
C C10 0.2276(5) 0.8093(5) 0.9166(2) 0.0590(15) Uani d . 1
H H10 0.1831 0.7780 0.8884 0.071 Uiso calc R 1
N N2 -0.5489(4) 1.3966(5) 0.8409(2) 0.103(2) Uani d . 1
H H2A -0.6019 1.3513 0.8280 0.123 Uiso calc R 1
H H2B -0.5602 1.4717 0.8454 0.123 Uiso calc R 1
C C11 0.3052(5) 0.7374(6) 0.9439(3) 0.0729(18) Uani d . 1
H H11 0.3108 0.6572 0.9350 0.087 Uiso calc R 1
C C12 0.3744(5) 0.7839(6) 0.9844(3) 0.0757(19) Uani d . 1
H H12 0.4266 0.7355 1.0031 0.091 Uiso calc R 1
C C15 -0.3257(5) 1.1845(5) 0.8604(3) 0.078(2) Uani d . 1
H H15 -0.3162 1.1031 0.8547 0.093 Uiso calc R 1
C C16 -0.4281(5) 1.2303(6) 0.8473(3) 0.089(2) Uani d . 1
H H16 -0.4851 1.1805 0.8336 0.106 Uiso calc R 1

loop_
_atom_site_aniso_label
_atom_site_aniso_U_11
_atom_site_aniso_U_22
_atom_site_aniso_U_33
_atom_site_aniso_U_12
_atom_site_aniso_U_13
_atom_site_aniso_U_23
O3 0.061(2) 0.083(3) 0.034(2) 0.015(2) 0.0041(18) -0.0050(19)
C14 0.051(3) 0.047(3) 0.039(3) -0.002(3) 0.005(3) -0.001(3)
O5 0.060(2) 0.0350(19) 0.0370(18) 0.0008(17) 0.0039(16) 0.0006(16)
O4 0.044(2) 0.043(2) 0.0293(17) 0.0023(16) 0.0045(15) 0.0017(15)
C25 0.053(3) 0.033(3) 0.037(3) -0.004(2) 0.008(2) 0.001(2)
O6 0.072(3) 0.043(2) 0.035(2) 0.0008(18) 0.0011(18) 0.0009(16)
O7 0.057(3) 0.053(2) 0.036(2) -0.004(2) -0.0013(19) -0.0031(17)
C26 0.098(5) 0.043(3) 0.051(3) 0.001(3) 0.000(3) -0.005(3)
N7 0.105(5) 0.086(4) 0.074(4) 0.011(4) 0.022(4) 0.009(3)
C27 0.142(9) 0.177(10) 0.151(9) -0.022(7) 0.072(7) 0.063(8)
O8 0.113(5) 0.135(5) 0.100(4) 0.012(4) 0.002(4) 0.016(4)
C29 0.105(7) 0.099(6) 0.084(6) 0.026(5) 0.020(5) 0.019(5)
C28 0.116(7) 0.129(8) 0.131(8) -0.029(6) 0.020(6) -0.023(6)
O9 0.083(4) 0.057(3) 0.168(5) -0.004(3) -0.010(3) -0.018(3)
N9 0.081(4) 0.062(4) 0.150(7) 0.002(4) 0.022(4) -0.011(4)
C32 0.140(9) 0.093(7) 0.44(2) -0.056(7) 0.062(11) -0.106(11)
C31 0.179(11) 0.117(8) 0.136(9) 0.018(7) 0.010(8) 0.018(6)
C30 0.072(5) 0.106(7) 0.141(8) 0.005(5) 0.023(5) -0.020(7)
Co1 0.0463(6) 0.0351(5) 0.0279(5) 0.0007(4) 0.0032(4) 0.0002(4)
Co2 0.0463(4) 0.0402(4) 0.0314(4) -0.0011(3) 0.0023(3) 0.0021(3)
O1 0.0414(19) 0.042(2) 0.0337(18) -0.0036(16) 0.0028(15) 0.0022(15)
N3 0.049(3) 0.043(2) 0.035(2) -0.003(2) 0.000(2) 0.0065(19)
N1 0.047(3) 0.045(3) 0.049(3) 0.002(2) 0.000(2) 0.009(2)
O2 0.078(3) 0.059(2) 0.032(2) -0.016(2) -0.0021(18) -0.0028(18)
C9 0.042(3) 0.056(4) 0.038(3) 0.004(3) 0.012(2) 0.001(3)
C20 0.050(3) 0.055(3) 0.038(3) -0.011(3) -0.008(2) 0.011(3)
C24 0.052(3) 0.053(3) 0.036(3) -0.002(3) -0.004(3) 0.005(3)
C7 0.034(3) 0.052(3) 0.047(3) -0.001(2) -0.005(2) 0.005(3)
C8 0.041(3) 0.059(4) 0.041(3) 0.008(3) 0.014(3) 0.006(3)
C1 0.040(3) 0.041(3) 0.049(3) 0.002(2) 0.005(3) 0.001(3)
C2 0.043(3) 0.048(3) 0.040(3) -0.012(2) -0.002(2) -0.003(2)
C22 0.054(3) 0.043(3) 0.047(3) -0.004(3) 0.000(3) 0.003(3)
C21 0.058(4) 0.059(4) 0.040(3) -0.009(3) -0.002(3) 0.013(3)
N4 0.084(4) 0.078(3) 0.046(3) -0.035(3) -0.008(3) 0.017(3)
C3 0.065(4) 0.059(4) 0.048(3) -0.016(3) 0.004(3) 0.001(3)
C4 0.076(4) 0.060(4) 0.069(4) -0.019(3) -0.005(4) 0.012(3)
C6 0.054(3) 0.071(4) 0.044(3) -0.003(3) 0.008(3) 0.009(3)
C23 0.054(3) 0.056(3) 0.040(3) -0.010(3) -0.004(3) 0.001(3)
C13 0.050(4) 0.075(4) 0.055(4) 0.005(3) 0.003(3) 0.003(3)
C19 0.068(4) 0.054(4) 0.078(4) 0.008(3) -0.006(3) -0.005(3)
C5 0.061(4) 0.071(5) 0.058(4) -0.018(3) -0.008(3) 0.019(3)
C18 0.072(5) 0.059(4) 0.090(5) 0.021(4) -0.005(4) -0.008(4)
C17 0.049(4) 0.063(4) 0.086(5) 0.013(3) 0.001(3) 0.015(4)
C10 0.063(4) 0.061(4) 0.054(4) 0.012(3) 0.013(3) -0.008(3)
N2 0.066(4) 0.070(4) 0.165(6) 0.016(3) -0.018(4) 0.002(4)
C11 0.071(4) 0.059(4) 0.087(5) 0.018(4) 0.003(4) -0.008(4)
C12 0.064(4) 0.070(4) 0.092(5) 0.028(4) 0.000(4) 0.005(4)
C15 0.052(4) 0.044(4) 0.131(6) -0.001(3) -0.019(4) 0.011(4)
C16 0.059(4) 0.057(4) 0.142(7) -0.002(3) -0.024(4) 0.002(4)

loop_
_atom_type_symbol
_atom_type_description
_atom_type_scat_dispersion_real
_atom_type_scat_dispersion_imag
_atom_type_scat_source
C C 0.0033 0.0016 'International Tables Vol C Tables 4.2.6.8 and 6.1.1.4'
H H 0.0000 0.0000 'International Tables Vol C Tables 4.2.6.8 and 6.1.1.4'
Co Co 0.3494 0.9721 'International Tables Vol C Tables 4.2.6.8 and 6.1.1.4'
N N 0.0061 0.0033 'International Tables Vol C Tables 4.2.6.8 and 6.1.1.4'
O O 0.0106 0.0060 'International Tables Vol C Tables 4.2.6.8 and 6.1.1.4'

loop_
_geom_angle_atom_site_label_1
_geom_angle_atom_site_label_2
_geom_angle_atom_site_label_3
_geom_angle_site_symmetry_1
_geom_angle_site_symmetry_3
_geom_angle
O3 C14 O4 . . 123.3(5)
O3 C14 C9 . . 119.0(5)
O4 C14 C9 . . 117.6(4)
C25 O5 Co1 . . 130.8(3)
C14 O4 Co1 . . 122.0(3)
C14 O4 Co2 . . 126.3(3)
Co1 O4 Co2 . . 94.51(12)
O5 C25 O6 . . 126.2(4)
O5 C25 C26 . . 117.4(4)
O6 C25 C26 . . 116.4(4)
C25 O6 Co2 . . 131.4(3)
Co2 O7 H7B . . 91(4)
Co2 O7 H7A . . 100(4)
H7B O7 H7A . . 109.2(18)
C25 C26 H26A . . 109.5
C25 C26 H26B . . 109.5
H26A C26 H26B . . 109.5
C25 C26 H26C . . 109.5
H26A C26 H26C . . 109.5
H26B C26 H26C . . 109.5
C29 N7 C28 . . 121.3(7)
C29 N7 C27 . . 115.0(8)
C28 N7 C27 . . 123.5(7)
N7 C27 H27A . . 109.5
N7 C27 H27B . . 109.5
H27A C27 H27B . . 109.5
N7 C27 H27C . . 109.5
H27A C27 H27C . . 109.5
H27B C27 H27C . . 109.5
O8 C29 N7 . . 123.6(8)
O8 C29 H29 . . 118.2
N7 C29 H29 . . 118.2
N7 C28 H28A . . 109.5
N7 C28 H28B . . 109.5
H28A C28 H28B . . 109.5
N7 C28 H28C . . 109.5
H28A C28 H28C . . 109.5
H28B C28 H28C . . 109.5
C30 N9 C32 . . 120.2(10)
C30 N9 C31 . . 118.0(7)
C32 N9 C31 . . 121.4(8)
N9 C32 H32A . . 109.5
N9 C32 H32B . . 109.5
H32A C32 H32B . . 109.5
N9 C32 H32C . . 109.5
H32A C32 H32C . . 109.5
H32B C32 H32C . . 109.5
N9 C31 H31A . . 109.5
N9 C31 H31B . . 109.5
H31A C31 H31B . . 109.5
N9 C31 H31C . . 109.5
H31A C31 H31C . . 109.5
H31B C31 H31C . . 109.5
O9 C30 N9 . . 126.8(9)
O9 C30 H30 . . 116.6
N9 C30 H30 . . 116.6
O5 Co1 O5 . 3_577 180.0000(10)
O5 Co1 O1 . 3_577 95.43(12)
O5 Co1 O1 3_577 3_577 84.57(12)
O5 Co1 O1 . . 84.57(12)
O5 Co1 O1 3_577 . 95.43(12)
O1 Co1 O1 3_577 . 180.0000(10)
O5 Co1 O4 . 3_577 87.32(12)
O5 Co1 O4 3_577 3_577 92.68(12)
O1 Co1 O4 3_577 3_577 101.67(11)
O1 Co1 O4 . 3_577 78.33(11)
O5 Co1 O4 . . 92.68(12)
O5 Co1 O4 3_577 . 87.32(12)
O1 Co1 O4 3_577 . 78.33(11)
O1 Co1 O4 . . 101.67(11)
O4 Co1 O4 3_577 . 180.0000(10)
O6 Co2 N1 . . 89.94(16)
O6 Co2 N3 . . 88.28(15)
N1 Co2 N3 . . 93.39(16)
O6 Co2 O7 . . 176.90(15)
N1 Co2 O7 . . 90.40(16)
N3 Co2 O7 . . 88.62(15)
O6 Co2 O1 . 3_577 93.72(13)
N1 Co2 O1 . 3_577 94.51(14)
N3 Co2 O1 . 3_577 171.85(14)
O7 Co2 O1 . 3_577 89.33(14)
O6 Co2 O4 . . 91.23(13)
N1 Co2 O4 . . 171.97(14)
N3 Co2 O4 . . 94.59(14)
O7 Co2 O4 . . 88.86(13)
O1 Co2 O4 3_577 . 77.48(11)
C1 O1 Co1 . . 121.6(3)
C1 O1 Co2 . 3_577 127.3(3)
Co1 O1 Co2 . 3_577 95.67(12)
C24 N3 C20 . . 115.4(4)
C24 N3 Co2 . . 121.2(3)
C20 N3 Co2 . . 123.4(3)
C15 N1 C19 . . 113.5(5)
C15 N1 Co2 . . 123.7(4)
C19 N1 Co2 . . 122.7(4)
C8 C9 C10 . . 119.9(5)
C8 C9 C14 . . 122.5(5)
C10 C9 C14 . . 117.5(5)
N3 C20 C21 . . 124.0(5)
N3 C20 H20 . . 118.0
C21 C20 H20 . . 118.0
N3 C24 C23 . . 124.5(5)
N3 C24 H24 . . 117.7
C23 C24 H24 . . 117.7
C2 C7 C6 . . 119.0(5)
C2 C7 C8 . . 122.2(5)
C6 C7 C8 . . 118.6(5)
C9 C8 C13 . . 118.0(5)
C9 C8 C7 . . 122.9(5)
C13 C8 C7 . . 118.9(5)
O2 C1 O1 . . 123.8(5)
O2 C1 C2 . . 117.7(4)
O1 C1 C2 . . 118.5(4)
C7 C2 C3 . . 119.3(5)
C7 C2 C1 . . 123.2(5)
C3 C2 C1 . . 117.6(5)
N4 C22 C21 . . 121.6(5)
N4 C22 C23 . . 121.6(5)
C21 C22 C23 . . 116.8(5)
C20 C21 C22 . . 119.6(5)
C20 C21 H21 . . 120.2
C22 C21 H21 . . 120.2
C22 N4 H4A . . 120.0
C22 N4 H4B . . 120.0
H4A N4 H4B . . 120.0
C2 C3 C4 . . 120.4(5)
C2 C3 H3 . . 119.8
C4 C3 H3 . . 119.8
C5 C4 C3 . . 120.2(6)
C5 C4 H4 . . 119.9
C3 C4 H4 . . 119.9
C5 C6 C7 . . 121.4(5)
C5 C6 H6 . . 119.3
C7 C6 H6 . . 119.3
C24 C23 C22 . . 119.7(5)
C24 C23 H23 . . 120.2
C22 C23 H23 . . 120.2
C12 C13 C8 . . 121.9(6)
C12 C13 H13 . . 119.1
C8 C13 H13 . . 119.1
N1 C19 C18 . . 125.4(6)
N1 C19 H19 . . 117.3
C18 C19 H19 . . 117.3
C4 C5 C6 . . 119.8(6)
C4 C5 H5 . . 120.1
C6 C5 H5 . . 120.1
C19 C18 C17 . . 119.6(6)
C19 C18 H18 . . 120.2
C17 C18 H18 . . 120.2
N2 C17 C16 . . 120.7(6)
N2 C17 C18 . . 123.7(6)
C16 C17 C18 . . 115.7(6)
C11 C10 C9 . . 120.6(6)
C11 C10 H10 . . 119.7
C9 C10 H10 . . 119.7
C17 N2 H2A . . 120.0
C17 N2 H2B . . 120.0
H2A N2 H2B . . 120.0
C12 C11 C10 . . 120.2(6)
C12 C11 H11 . . 119.9
C10 C11 H11 . . 119.9
C13 C12 C11 . . 119.2(6)
C13 C12 H12 . . 120.4
C11 C12 H12 . . 120.4
N1 C15 C16 . . 125.8(6)
N1 C15 H15 . . 117.1
C16 C15 H15 . . 117.1
C15 C16 C17 . . 120.0(6)
C15 C16 H16 . . 120.0
C17 C16 H16 . . 120.0

loop_
_geom_bond_atom_site_label_1
_geom_bond_atom_site_label_2
_geom_bond_site_symmetry_2
_geom_bond_distance
O3 C14 . 1.239(6)
C14 O4 . 1.296(5)
C14 C9 . 1.496(7)
O5 C25 . 1.243(5)
O5 Co1 . 2.009(3)
O4 Co1 . 2.176(3)
O4 Co2 . 2.201(3)
C25 O6 . 1.246(5)
C25 C26 . 1.507(7)
O6 Co2 . 2.046(3)
O7 Co2 . 2.160(4)
O7 H7B . 0.851(10)
O7 H7A . 0.851(10)
C26 H26A . 0.9600
C26 H26B . 0.9600
C26 H26C . 0.9600
N7 C29 . 1.329(9)
N7 C28 . 1.438(9)
N7 C27 . 1.458(9)
C27 H27A . 0.9600
C27 H27B . 0.9600
C27 H27C . 0.9600
O8 C29 . 1.275(9)
C29 H29 . 0.9300
C28 H28A . 0.9600
C28 H28B . 0.9600
C28 H28C . 0.9600
O9 C30 . 1.214(9)
N9 C30 . 1.302(10)
N9 C32 . 1.416(10)
N9 C31 . 1.418(10)
C32 H32A . 0.9600
C32 H32B . 0.9600
C32 H32C . 0.9600
C31 H31A . 0.9600
C31 H31B . 0.9600
C31 H31C . 0.9600
C30 H30 . 0.9300
Co1 O5 3_577 2.009(3)
Co1 O1 3_577 2.161(3)
Co1 O1 . 2.161(3)
Co1 O4 3_577 2.176(3)
Co2 N1 . 2.110(4)
Co2 N3 . 2.116(4)
Co2 O1 3_577 2.176(3)
O1 C1 . 1.302(6)
O1 Co2 3_577 2.176(3)
N3 C24 . 1.335(6)
N3 C20 . 1.344(6)
N1 C15 . 1.309(7)
N1 C19 . 1.328(7)
O2 C1 . 1.240(6)
C9 C8 . 1.388(7)
C9 C10 . 1.389(7)
C20 C21 . 1.375(7)
C20 H20 . 0.9300
C24 C23 . 1.364(7)
C24 H24 . 0.9300
C7 C2 . 1.393(7)
C7 C6 . 1.395(7)
C7 C8 . 1.487(7)
C8 C13 . 1.397(7)
C1 C2 . 1.490(7)
C2 C3 . 1.395(7)
C22 N4 . 1.355(6)
C22 C21 . 1.381(7)
C22 C23 . 1.387(7)
C21 H21 . 0.9300
N4 H4A . 0.8600
N4 H4B . 0.8600
C3 C4 . 1.401(7)
C3 H3 . 0.9300
C4 C5 . 1.360(8)
C4 H4 . 0.9300
C6 C5 . 1.380(7)
C6 H6 . 0.9300
C23 H23 . 0.9300
C13 C12 . 1.373(8)
C13 H13 . 0.9300
C19 C18 . 1.368(8)
C19 H19 . 0.9300
C5 H5 . 0.9300
C18 C17 . 1.370(8)
C18 H18 . 0.9300
C17 N2 . 1.357(7)
C17 C16 . 1.368(8)
C10 C11 . 1.376(7)
C10 H10 . 0.9300
N2 H2A . 0.8600
N2 H2B . 0.8600
C11 C12 . 1.375(8)
C11 H11 . 0.9300
C12 H12 . 0.9300
C15 C16 . 1.361(8)
C15 H15 . 0.9300
C16 H16 . 0.9300

loop_
_geom_hbond_atom_site_label_D
_geom_hbond_atom_site_label_H
_geom_hbond_atom_site_label_A
_geom_hbond_site_symmetry_A
_geom_hbond_distance_DH
_geom_hbond_distance_HA
_geom_hbond_distance_DA
_geom_hbond_angle_DHA
N2 H2A O8 . 0.86 2.15 2.966(8) 157
N2 H2B O9 . 0.86 2.03 2.832(7) 155
N4 H4A O7 2_556 0.86 2.10 2.944(6) 164
N4 H4B O9 1_655 0.86 2.13 2.983(7) 170
O7 H7A O2 3_577 0.85(4) 1.80(4) 2.627(5) 164(4)
O7 H7B O3 . 0.85(2) 1.75(2) 2.605(6) 175(4)

loop_
_geom_torsion_atom_site_label_1
_geom_torsion_atom_site_label_2
_geom_torsion_atom_site_label_3
_geom_torsion_atom_site_label_4
_geom_torsion_site_symmetry_1
_geom_torsion_site_symmetry_4
_geom_torsion
O3 C14 O4 Co1 . . 127.2(4)
C9 C14 O4 Co1 . . -50.3(5)
O3 C14 O4 Co2 . . 2.1(7)
C9 C14 O4 Co2 . . -175.4(3)
Co1 O5 C25 O6 . . -2.2(8)
Co1 O5 C25 C26 . . -179.2(4)
O5 C25 O6 Co2 . . 1.8(8)
C26 C25 O6 Co2 . . 178.8(4)
C28 N7 C29 O8 . . -175.8(7)
C27 N7 C29 O8 . . 0.0(11)
C32 N9 C30 O9 . . 176.4(9)
C31 N9 C30 O9 . . 4.2(13)
C25 O5 Co1 O5 . 3_577 -14E1(10)
C25 O5 Co1 O1 . 3_577 -37.0(4)
C25 O5 Co1 O1 . . 143.0(4)
C25 O5 Co1 O4 . 3_577 -138.5(4)
C25 O5 Co1 O4 . . 41.5(4)
C14 O4 Co1 O5 . . 154.2(3)
Co2 O4 Co1 O5 . . -67.19(13)
C14 O4 Co1 O5 . 3_577 -25.8(3)
Co2 O4 Co1 O5 . 3_577 112.81(13)
C14 O4 Co1 O1 . 3_577 -110.8(3)
Co2 O4 Co1 O1 . 3_577 27.80(11)
C14 O4 Co1 O1 . . 69.2(3)
Co2 O4 Co1 O1 . . -152.20(11)
C14 O4 Co1 O4 . 3_577 62.2(10)
Co2 O4 Co1 O4 . 3_577 -159.2(10)
C25 O6 Co2 N1 . . 131.8(5)
C25 O6 Co2 N3 . . -134.8(5)
C25 O6 Co2 O7 . . -132(3)
C25 O6 Co2 O1 . 3_577 37.3(5)
C25 O6 Co2 O4 . . -40.2(5)
C14 O4 Co2 O6 . . -158.2(4)
Co1 O4 Co2 O6 . . 65.85(13)
C14 O4 Co2 N1 . . 103.5(11)
Co1 O4 Co2 N1 . . -32.4(11)
C14 O4 Co2 N3 . . -69.9(4)
Co1 O4 Co2 N3 . . 154.22(14)
C14 O4 Co2 O7 . . 18.7(4)
Co1 O4 Co2 O7 . . -117.25(14)
C14 O4 Co2 O1 . 3_577 108.2(4)
Co1 O4 Co2 O1 . 3_577 -27.69(11)
O5 Co1 O1 C1 . . -24.3(3)
O5 Co1 O1 C1 3_577 . 155.7(3)
O1 Co1 O1 C1 3_577 . -10E1(10)
O4 Co1 O1 C1 3_577 . -112.7(4)
O4 Co1 O1 C1 . . 67.3(4)
O5 Co1 O1 Co2 . 3_577 116.58(13)
O5 Co1 O1 Co2 3_577 3_577 -63.42(13)
O1 Co1 O1 Co2 3_577 3_577 4E1(10)
O4 Co1 O1 Co2 3_577 3_577 28.20(11)
O4 Co1 O1 Co2 . 3_577 -151.80(11)
O6 Co2 N3 C24 . . 40.1(4)
N1 Co2 N3 C24 . . 129.9(4)
O7 Co2 N3 C24 . . -139.8(4)
O1 Co2 N3 C24 3_577 . -64.3(11)
O4 Co2 N3 C24 . . -51.0(4)
O6 Co2 N3 C20 . . -138.3(4)
N1 Co2 N3 C20 . . -48.5(4)
O7 Co2 N3 C20 . . 41.8(4)
O1 Co2 N3 C20 3_577 . 117.3(9)
O4 Co2 N3 C20 . . 130.6(4)
O6 Co2 N1 C15 . . -143.9(5)
N3 Co2 N1 C15 . . 127.8(5)
O7 Co2 N1 C15 . . 39.2(5)
O1 Co2 N1 C15 3_577 . -50.2(5)
O4 Co2 N1 C15 . . -45.5(13)
O6 Co2 N1 C19 . . 34.0(5)
N3 Co2 N1 C19 . . -54.3(5)
O7 Co2 N1 C19 . . -142.9(5)
O1 Co2 N1 C19 3_577 . 127.7(4)
O4 Co2 N1 C19 . . 132.4(10)
O3 C14 C9 C8 . . 142.5(5)
O4 C14 C9 C8 . . -39.9(7)
O3 C14 C9 C10 . . -40.7(7)
O4 C14 C9 C10 . . 136.9(5)
C24 N3 C20 C21 . . 1.0(8)
Co2 N3 C20 C21 . . 179.5(4)
C20 N3 C24 C23 . . -1.1(7)
Co2 N3 C24 C23 . . -179.6(4)
C10 C9 C8 C13 . . -1.4(7)
C14 C9 C8 C13 . . 175.3(5)
C10 C9 C8 C7 . . 173.4(5)
C14 C9 C8 C7 . . -9.9(7)
C2 C7 C8 C9 . . 114.7(5)
C6 C7 C8 C9 . . -70.9(6)
C2 C7 C8 C13 . . -70.5(6)
C6 C7 C8 C13 . . 103.9(6)
Co1 O1 C1 O2 . . 121.2(5)
Co2 O1 C1 O2 3_577 . -6.7(7)
Co1 O1 C1 C2 . . -58.8(5)
Co2 O1 C1 C2 3_577 . 173.3(3)
C6 C7 C2 C3 . . -0.7(7)
C8 C7 C2 C3 . . 173.7(5)
C6 C7 C2 C1 . . 178.5(5)
C8 C7 C2 C1 . . -7.1(7)
O2 C1 C2 C7 . . 147.8(5)
O1 C1 C2 C7 . . -32.3(7)
O2 C1 C2 C3 . . -33.1(7)
O1 C1 C2 C3 . . 146.9(5)
N3 C20 C21 C22 . . -0.2(8)
N4 C22 C21 C20 . . -179.0(5)
C23 C22 C21 C20 . . -0.5(8)
C7 C2 C3 C4 . . 0.1(8)
C1 C2 C3 C4 . . -179.1(5)
C2 C3 C4 C5 . . 0.9(9)
C2 C7 C6 C5 . . 0.4(8)
C8 C7 C6 C5 . . -174.2(5)
N3 C24 C23 C22 . . 0.4(8)
N4 C22 C23 C24 . . 178.9(5)
C21 C22 C23 C24 . . 0.4(8)
C9 C8 C13 C12 . . -1.7(8)
C7 C8 C13 C12 . . -176.7(5)
C15 N1 C19 C18 . . 0.1(9)
Co2 N1 C19 C18 . . -178.0(5)
C3 C4 C5 C6 . . -1.2(9)
C7 C6 C5 C4 . . 0.5(9)
N1 C19 C18 C17 . . 0.1(10)
C19 C18 C17 N2 . . -179.8(6)
C19 C18 C17 C16 . . 0.0(10)
C8 C9 C10 C11 . . 3.5(8)
C14 C9 C10 C11 . . -173.3(5)
C9 C10 C11 C12 . . -2.6(9)
C8 C13 C12 C11 . . 2.6(9)
C10 C11 C12 C13 . . -0.5(10)
C19 N1 C15 C16 . . -0.5(10)
Co2 N1 C15 C16 . . 177.6(6)
N1 C15 C16 C17 . . 0.7(12)
N2 C17 C16 C15 . . 179.4(7)
C18 C17 C16 C15 . . -0.4(11)
